data_2300737
loop_
_publ_author_name
'Shtender, Vitalii'
'Cedervall, Johan'
'Ek, Gustav'
'Zlotea, Claudia'
'Andersson, Mikael S.'
'Manuel, Pascal'
'Sahlberg, Martin'
'H&#xe4;ussermann, Ulrich'

_publ_section_title
;
 Revisiting the hydrogenation behavior of NdGa and its hydride phases.
;
_journal_coeditor_code NB5371
_journal_issue 'Pt 2'
_journal_name_full 'Journal of applied crystallography'
_journal_page_first 248
_journal_page_last 257
_journal_paper_doi 10.1107/S1600576724000554
_journal_volume 57
_journal_year 2024
_chemical_formula_sum 'Ga Nd'
_chemical_formula_weight 213.96
_space_group_crystal_system orthorhombic
_space_group_IT_number 63
_space_group_name_Hall '-C 2c 2'
_space_group_name_H-M_alt 'C m c m'
_atom_sites_solution_primary 20
_audit_creation_method SHELXL-2019/1
_cell_angle_alpha 90
_cell_angle_beta 90
_cell_angle_gamma 90
_cell_formula_units_Z 4
_cell_length_a 4.1855(6)
_cell_length_b 11.9137(15)
_cell_length_c 4.1857(6)
_cell_measurement_reflns_used 1820
_cell_measurement_temperature 296(2)
_cell_measurement_theta_max 31.609
_cell_measurement_theta_min 3.420
_cell_volume 208.72(5)
_computing_structure_refinement 'SHELXL-2019/1 (Sheldrick, 2019)'
_diffrn_ambient_temperature 296(2)
_diffrn_measured_fraction_theta_full 1.000
_diffrn_measured_fraction_theta_max 0.982
_diffrn_measurement_device_type 'Bruker D8'
_diffrn_radiation_type MoK\a
_diffrn_radiation_wavelength 0.71073
_diffrn_reflns_av_R_equivalents 0.0147
_diffrn_reflns_av_unetI/netI 0.0091
_diffrn_reflns_Laue_measured_fraction_full 1.000
_diffrn_reflns_Laue_measured_fraction_max 0.982
_diffrn_reflns_limit_h_max 6
_diffrn_reflns_limit_h_min -5
_diffrn_reflns_limit_k_max 16
_diffrn_reflns_limit_k_min -17
_diffrn_reflns_limit_l_max 6
_diffrn_reflns_limit_l_min -6
_diffrn_reflns_number 1820
_diffrn_reflns_point_group_measured_fraction_full 1.000
_diffrn_reflns_point_group_measured_fraction_max 0.982
_diffrn_reflns_theta_full 25.242
_diffrn_reflns_theta_max 31.609
_diffrn_reflns_theta_min 3.420
_exptl_absorpt_coefficient_mu 36.988
_exptl_absorpt_correction_T_max 0.698
_exptl_absorpt_correction_T_min 0.641
_exptl_absorpt_correction_type multi-scan
_exptl_absorpt_process_details SADABS
_exptl_crystal_density_diffrn 6.809
_exptl_crystal_description needle
_exptl_crystal_F_000 364
_exptl_crystal_size_max 0.03
_exptl_crystal_size_mid 0.01
_exptl_crystal_size_min 0.01
_refine_diff_density_max 1.699
_refine_diff_density_min -0.661
_refine_diff_density_rms 0.177
_refine_ls_extinction_method none
_refine_ls_goodness_of_fit_ref 1.293
_refine_ls_hydrogen_treatment undef
_refine_ls_matrix_type full
_refine_ls_number_parameters 9
_refine_ls_number_reflns 221
_refine_ls_number_restraints 0
_refine_ls_restrained_S_all 1.293
_refine_ls_R_factor_all 0.0107
_refine_ls_R_factor_gt 0.0105
_refine_ls_shift/su_max 0.000
_refine_ls_shift/su_mean 0.000
_refine_ls_structure_factor_coef Fsqd
_refine_ls_weighting_details 'w=1/[\s^2^(Fo^2^)+(0.0102P)^2^+0.8502P] where P=(Fo^2^+2Fc^2^)/3'
_refine_ls_weighting_scheme calc
_refine_ls_wR_factor_gt 0.0256
_refine_ls_wR_factor_ref 0.0257
_reflns_Friedel_coverage 0.000
_reflns_number_gt 220
_reflns_number_total 221
_reflns_threshold_expression 'I > 2\s(I)'
_cod_data_source_file nb5371sup1.cif
_cod_data_source_block NdGaH0.9
_cod_depositor_comments
;Adding full bibliography for 2300736--2300740.cif.

 Adding full bibliography for 2300736--2300740.cif.
;
_cod_database_code 2300737
_cod_database_fobs_code 2300737
_shelx_shelxl_version_number 2019/1
_shelx_space_group_comment
;
The symmetry employed for this shelxl refinement is uniquely defined
by the following loop, which should always be used as a source of
symmetry information in preference to the above space-group names.
They are only intended as comments.
;

loop_
_space_group_symop_operation_xyz
'x, y, z'
'-x, -y, z+1/2'
'-x, y, -z+1/2'
'x, -y, -z'
'x+1/2, y+1/2, z'
'-x+1/2, -y+1/2, z+1/2'
'-x+1/2, y+1/2, -z+1/2'
'x+1/2, -y+1/2, -z'
'-x, -y, -z'
'x, y, -z-1/2'
'x, -y, z-1/2'
'-x, y, z'
'-x+1/2, -y+1/2, -z'
'x+1/2, y+1/2, -z-1/2'
'x+1/2, -y+1/2, z-1/2'
'-x+1/2, y+1/2, z'

loop_
_atom_site_label
_atom_site_type_symbol
_atom_site_fract_x
_atom_site_fract_y
_atom_site_fract_z
_atom_site_U_iso_or_equiv
_atom_site_adp_type
_atom_site_occupancy
_atom_site_site_symmetry_order
_atom_site_calc_flag
_atom_site_refinement_flags_posn
_atom_site_refinement_flags_adp
_atom_site_refinement_flags_occupancy
_atom_site_disorder_assembly
_atom_site_disorder_group
Nd1 Nd 0.000000 0.34572(2) 0.250000 0.00771(8) Uani 1 4 d S T P . .
Ga2 Ga 0.000000 0.05794(4) 0.250000 0.01143(11) Uani 1 4 d S T P . .

loop_
_atom_site_aniso_label
_atom_site_aniso_U_11
_atom_site_aniso_U_22
_atom_site_aniso_U_33
_atom_site_aniso_U_23
_atom_site_aniso_U_13
_atom_site_aniso_U_12
Nd1 0.00722(12) 0.00807(11) 0.00785(11) 0.000 0.000 0.000
Ga2 0.0167(3) 0.0112(2) 0.0064(2) 0.000 0.000 0.000

loop_
_atom_type_symbol
_atom_type_description
_atom_type_scat_dispersion_real
_atom_type_scat_dispersion_imag
_atom_type_scat_source
Ga Ga 0.2307 1.6083 'International Tables Vol C Tables 4.2.6.8 and 6.1.1.4'
Nd Nd -0.1943 3.0179 'International Tables Vol C Tables 4.2.6.8 and 6.1.1.4'

loop_
_geom_angle_atom_site_label_1
_geom_angle_atom_site_label_2
_geom_angle_atom_site_label_3
_geom_angle
_geom_angle_site_symmetry_1
_geom_angle_site_symmetry_3
_geom_angle_publ_flag
Ga2 Nd1 Ga2 137.61(2) 13_556 13_455 ?
Ga2 Nd1 Ga2 82.487(13) 13_556 13_456 ?
Ga2 Nd1 Ga2 82.491(12) 13_455 13_456 ?
Ga2 Nd1 Ga2 82.491(12) 13_556 13 ?
Ga2 Nd1 Ga2 82.487(12) 13_455 13 ?
Ga2 Nd1 Ga2 137.61(2) 13_456 13 ?
Ga2 Nd1 Ga2 45.663(11) 13_556 5 ?
Ga2 Nd1 Ga2 98.154(10) 13_455 5 ?
Ga2 Nd1 Ga2 98.154(10) 13_456 5 ?
Ga2 Nd1 Ga2 45.663(11) 13 5 ?
Ga2 Nd1 Ga2 98.154(10) 13_556 5_455 ?
Ga2 Nd1 Ga2 45.663(11) 13_455 5_455 ?
Ga2 Nd1 Ga2 45.663(11) 13_456 5_455 ?
Ga2 Nd1 Ga2 98.154(10) 13 5_455 ?
Ga2 Nd1 Ga2 79.229(16) 5 5_455 ?
Ga2 Nd1 Ga2 111.195(10) 13_556 . ?
Ga2 Nd1 Ga2 111.195(10) 13_455 . ?
Ga2 Nd1 Ga2 111.195(10) 13_456 . ?
Ga2 Nd1 Ga2 111.195(10) 13 . ?
Ga2 Nd1 Ga2 140.385(8) 5 . ?
Ga2 Nd1 Ga2 140.385(8) 5_455 . ?
Ga2 Nd1 Nd1 163.577(13) 13_556 13_455 ?
Ga2 Nd1 Nd1 58.813(11) 13_455 13_455 ?
Ga2 Nd1 Nd1 102.751(11) 13_456 13_455 ?
Ga2 Nd1 Nd1 102.747(11) 13 13_455 ?
Ga2 Nd1 Nd1 145.826(5) 5 13_455 ?
Ga2 Nd1 Nd1 96.494(11) 5_455 13_455 ?
Ga2 Nd1 Nd1 52.382(7) . 13_455 ?
Ga2 Nd1 Nd1 102.751(11) 13_556 13 ?
Ga2 Nd1 Nd1 102.747(11) 13_455 13 ?
Ga2 Nd1 Nd1 163.577(13) 13_456 13 ?
Ga2 Nd1 Nd1 58.813(11) 13 13 ?
Ga2 Nd1 Nd1 96.494(11) 5 13 ?
Ga2 Nd1 Nd1 145.826(6) 5_455 13 ?
Ga2 Nd1 Nd1 52.382(7) . 13 ?
Nd1 Nd1 Nd1 68.123(10) 13_455 13 ?
Ga2 Nd1 Nd1 102.747(11) 13_556 13_456 ?
Ga2 Nd1 Nd1 102.751(11) 13_455 13_456 ?
Ga2 Nd1 Nd1 58.813(11) 13_456 13_456 ?
Ga2 Nd1 Nd1 163.577(13) 13 13_456 ?
Ga2 Nd1 Nd1 145.826(6) 5 13_456 ?
Ga2 Nd1 Nd1 96.494(11) 5_455 13_456 ?
Ga2 Nd1 Nd1 52.382(7) . 13_456 ?
Nd1 Nd1 Nd1 68.127(10) 13_455 13_456 ?
Nd1 Nd1 Nd1 104.764(14) 13 13_456 ?
Ga2 Nd1 Nd1 58.813(11) 13_556 13_556 ?
Ga2 Nd1 Nd1 163.577(13) 13_455 13_556 ?
Ga2 Nd1 Nd1 102.747(11) 13_456 13_556 ?
Ga2 Nd1 Nd1 102.751(11) 13 13_556 ?
Ga2 Nd1 Nd1 96.494(11) 5 13_556 ?
Ga2 Nd1 Nd1 145.826(6) 5_455 13_556 ?
Ga2 Nd1 Nd1 52.382(7) . 13_556 ?
Nd1 Nd1 Nd1 104.764(14) 13_455 13_556 ?
Nd1 Nd1 Nd1 68.127(10) 13 13_556 ?
Nd1 Nd1 Nd1 68.123(10) 13_456 13_556 ?
Ga2 Ga2 Ga2 113.17(4) 9 9_556 ?
Ga2 Ga2 Nd1 138.540(8) 9 13_556 ?
Ga2 Ga2 Nd1 69.438(11) 9_556 13_556 ?
Ga2 Ga2 Nd1 69.438(11) 9 13_455 ?
Ga2 Ga2 Nd1 138.540(8) 9_556 13_455 ?
Nd1 Ga2 Nd1 137.61(2) 13_556 13_455 ?
Ga2 Ga2 Nd1 138.540(8) 9 13_456 ?
Ga2 Ga2 Nd1 69.438(11) 9_556 13_456 ?
Nd1 Ga2 Nd1 82.486(12) 13_556 13_456 ?
Nd1 Ga2 Nd1 82.491(13) 13_455 13_456 ?
Ga2 Ga2 Nd1 69.438(10) 9 13 ?
Ga2 Ga2 Nd1 138.540(8) 9_556 13 ?
Nd1 Ga2 Nd1 82.491(12) 13_556 13 ?
Nd1 Ga2 Nd1 82.486(12) 13_455 13 ?
Nd1 Ga2 Nd1 137.61(2) 13_456 13 ?
Ga2 Ga2 Nd1 64.899(17) 9 5_445 ?
Ga2 Ga2 Nd1 64.900(17) 9_556 5_445 ?
Nd1 Ga2 Nd1 134.338(10) 13_556 5_445 ?
Nd1 Ga2 Nd1 81.847(10) 13_455 5_445 ?
Nd1 Ga2 Nd1 81.847(10) 13_456 5_445 ?
Nd1 Ga2 Nd1 134.338(11) 13 5_445 ?
Ga2 Ga2 Nd1 64.899(17) 9 5_545 ?
Ga2 Ga2 Nd1 64.899(17) 9_556 5_545 ?
Nd1 Ga2 Nd1 81.847(10) 13_556 5_545 ?
Nd1 Ga2 Nd1 134.338(11) 13_455 5_545 ?
Nd1 Ga2 Nd1 134.338(10) 13_456 5_545 ?
Nd1 Ga2 Nd1 81.847(10) 13 5_545 ?
Nd1 Ga2 Nd1 79.229(16) 5_445 5_545 ?
Ga2 Ga2 Nd1 123.41(2) 9 . ?
Ga2 Ga2 Nd1 123.41(2) 9_556 . ?
Nd1 Ga2 Nd1 68.804(10) 13_556 . ?
Nd1 Ga2 Nd1 68.804(10) 13_455 . ?
Nd1 Ga2 Nd1 68.804(10) 13_456 . ?
Nd1 Ga2 Nd1 68.804(10) 13 . ?
Nd1 Ga2 Nd1 140.385(8) 5_445 . ?
Nd1 Ga2 Nd1 140.385(8) 5_545 . ?

loop_
_geom_bond_atom_site_label_1
_geom_bond_atom_site_label_2
_geom_bond_distance
_geom_bond_site_symmetry_2
_geom_bond_publ_flag
Nd1 Ga2 3.1744(4) 13_556 ?
Nd1 Ga2 3.1744(4) 13_455 ?
Nd1 Ga2 3.1744(4) 13_456 ?
Nd1 Ga2 3.1744(4) 13 ?
Nd1 Ga2 3.2821(5) 5 ?
Nd1 Ga2 3.2821(5) 5_455 ?
Nd1 Ga2 3.4285(7) . ?
Nd1 Nd1 3.7365(4) 13_455 ?
Nd1 Nd1 3.7365(4) 13 ?
Nd1 Nd1 3.7365(4) 13_456 ?
Nd1 Nd1 3.7365(4) 13_556 ?
Ga2 Ga2 2.5072(6) 9 ?
Ga2 Ga2 2.5072(6) 9_556 ?
